data_4084927
loop_
_publ_author_name
'Gunay, Ahmet'
'Brennessel, William W.'
'Jones, William D.'

_publ_section_title
;
 Investigation of C--C Bond Activation of sp--sp2C--C Bonds of Acetylene
 Derivatives via Photolysis of Pt Complexes
;
_journal_issue 11
_journal_name_full Organometallics
_journal_page_first 2233
_journal_paper_doi 10.1021/om500999u
_journal_volume 34
_journal_year 2015
_chemical_formula_moiety 'C22 H46 P2 Pt'
_chemical_formula_sum 'C22 H46 P2 Pt'
_chemical_formula_weight 567.62
_chemical_name_common jonag32
_chemical_name_systematic
;
 Pt(dtbpe)(MeCCMe)
;
_space_group_IT_number 33
_symmetry_cell_setting orthorhombic
_symmetry_space_group_name_Hall 'P 2c -2n'
_symmetry_space_group_name_H-M 'P n a 21'
_atom_sites_solution_hydrogens geom
_atom_sites_solution_primary direct
_atom_sites_solution_secondary difmap
_audit_creation_method SHELXL-97
_cell_angle_alpha 90.00
_cell_angle_beta 90.00
_cell_angle_gamma 90.00
_cell_formula_units_Z 4
_cell_length_a 22.136(5)
_cell_length_b 10.892(3)
_cell_length_c 9.937(2)
_cell_measurement_reflns_used 3205
_cell_measurement_temperature 100.0(1)
_cell_measurement_theta_max 24.33
_cell_measurement_theta_min 2.62
_cell_volume 2395.9(10)
_computing_cell_refinement 'SAINT (Bruker, 2006)'
_computing_data_collection 'APEX2 (Bruker, 2006)'
_computing_data_reduction 'SAINT (Bruker, 2006)'
_computing_molecular_graphics 'SHELXTL (Bruker, 2000)'
_computing_publication_material 'SHELXTL (Bruker, 2000)'
_computing_structure_refinement 'SHELXL-97 (Sheldrick, 1997)'
_computing_structure_solution 'SIR97 (Altomare et al., 1999)'
_diffrn_ambient_temperature 100.0(1)
_diffrn_measured_fraction_theta_full 1.000
_diffrn_measured_fraction_theta_max 1.000
_diffrn_measurement_device_type 'Bruker SMART APEX II CCD Platform'
_diffrn_measurement_method 'area detector, \w scans per \f'
_diffrn_radiation_monochromator graphite
_diffrn_radiation_source 'fine-focus sealed tube'
_diffrn_radiation_type MoK\a
_diffrn_radiation_wavelength 0.71073
_diffrn_reflns_av_R_equivalents 0.1587
_diffrn_reflns_av_sigmaI/netI 0.1335
_diffrn_reflns_limit_h_max 26
_diffrn_reflns_limit_h_min -25
_diffrn_reflns_limit_k_max 12
_diffrn_reflns_limit_k_min -12
_diffrn_reflns_limit_l_max 11
_diffrn_reflns_limit_l_min -11
_diffrn_reflns_number 17215
_diffrn_reflns_theta_full 25.03
_diffrn_reflns_theta_max 25.03
_diffrn_reflns_theta_min 1.84
_exptl_absorpt_coefficient_mu 5.994
_exptl_absorpt_correction_T_max 0.9425
_exptl_absorpt_correction_T_min 0.4472
_exptl_absorpt_correction_type multi-scan
_exptl_absorpt_process_details 'SADABS (Sheldrick, 2007)'
_exptl_crystal_colour colorless
_exptl_crystal_density_diffrn 1.574
_exptl_crystal_density_method 'not measured'
_exptl_crystal_description needle
_exptl_crystal_F_000 1144
_exptl_crystal_size_max 0.16
_exptl_crystal_size_mid 0.05
_exptl_crystal_size_min 0.01
_refine_diff_density_max 0.867
_refine_diff_density_min -1.451
_refine_diff_density_rms 0.178
_refine_ls_abs_structure_details 'Flack H D (1983), 1975 Friedel pairs, Acta Cryst. A39, 876-881'
_refine_ls_abs_structure_Flack 0.36(2)
_refine_ls_extinction_method none
_refine_ls_goodness_of_fit_ref 1.041
_refine_ls_hydrogen_treatment constr
_refine_ls_matrix_type full
_refine_ls_number_parameters 189
_refine_ls_number_reflns 4219
_refine_ls_number_restraints 59
_refine_ls_restrained_S_all 1.037
_refine_ls_R_factor_all 0.1278
_refine_ls_R_factor_gt 0.0678
_refine_ls_shift/su_max 0.000
_refine_ls_shift/su_mean 0.000
_refine_ls_structure_factor_coef Fsqd
_refine_ls_weighting_details 'calc w=1/[\s^2^(Fo^2^)+(0.0392P)^2^+15.8757P] where P=(Fo^2^+2Fc^2^)/3'
_refine_ls_weighting_scheme calc
_refine_ls_wR_factor_gt 0.1199
_refine_ls_wR_factor_ref 0.1374
_reflns_number_gt 2664
_reflns_number_total 4219
_reflns_threshold_expression >2sigma(I)
_cod_data_source_file om500999u_si_002.cif
_cod_data_source_block 1
_cod_depositor_comments 'Adding full bibliography for 4084927--4084930.cif.'
_cod_original_cell_volume 2395.8(10)
_cod_database_code 4084927

loop_
_symmetry_equiv_pos_as_xyz
'x, y, z'
'-x, -y, z+1/2'
'x+1/2, -y+1/2, z'
'-x+1/2, y+1/2, z+1/2'

loop_
_atom_site_label
_atom_site_type_symbol
_atom_site_fract_x
_atom_site_fract_y
_atom_site_fract_z
_atom_site_U_iso_or_equiv
_atom_site_adp_type
_atom_site_occupancy
_atom_site_symmetry_multiplicity
_atom_site_calc_flag
_atom_site_refinement_flags
_atom_site_disorder_assembly
_atom_site_disorder_group
Pt1 Pt 0.37247(3) 0.86264(7) 0.37020(12) 0.0185(2) Uani 0.711(2) 1 d PD A 1
C1 C 0.3471(11) 0.887(2) 0.562(2) 0.022(5) Uiso 0.711(2) 1 d P A 1
C2 C 0.3881(11) 0.810(2) 0.565(2) 0.021(4) Uiso 0.711(2) 1 d P A 1
C3 C 0.3022(12) 0.956(2) 0.655(3) 0.024(5) Uiso 0.711(2) 1 d P A 1
H3A H 0.2773 1.0117 0.6007 0.037 Uiso 0.711(2) 1 calc PR A 1
H3B H 0.3249 1.0037 0.7217 0.037 Uiso 0.711(2) 1 calc PR A 1
H3C H 0.2762 0.8966 0.7009 0.037 Uiso 0.711(2) 1 calc PR A 1
C4 C 0.4258(12) 0.728(3) 0.650(3) 0.025(5) Uiso 0.711(2) 1 d P A 1
H4A H 0.4538 0.6815 0.5923 0.038 Uiso 0.711(2) 1 calc PR A 1
H4B H 0.3997 0.6700 0.6983 0.038 Uiso 0.711(2) 1 calc PR A 1
H4C H 0.4488 0.7767 0.7144 0.038 Uiso 0.711(2) 1 calc PR A 1
C5 C 0.2384(7) 0.9384(17) 0.187(2) 0.024(3) Uiso 0.711(2) 1 d PD A 1
C6 C 0.2310(11) 0.7983(19) 0.181(4) 0.042(6) Uiso 0.711(2) 1 d PD A 1
H6A H 0.2501 0.7666 0.0993 0.063 Uiso 0.711(2) 1 calc PR A 1
H6B H 0.1879 0.7776 0.1805 0.063 Uiso 0.711(2) 1 calc PR A 1
H6C H 0.2502 0.7614 0.2603 0.063 Uiso 0.711(2) 1 calc PR A 1
C7 C 0.2061(11) 0.982(2) 0.317(2) 0.034(7) Uiso 0.711(2) 1 d PD A 1
H7A H 0.2245 0.9416 0.3948 0.051 Uiso 0.711(2) 1 calc PR A 1
H7B H 0.1632 0.9597 0.3118 0.051 Uiso 0.711(2) 1 calc PR A 1
H7C H 0.2101 1.0709 0.3253 0.051 Uiso 0.711(2) 1 calc PR A 1
C8 C 0.2079(11) 0.995(2) 0.064(2) 0.026(6) Uiso 0.711(2) 1 d PD A 1
H8A H 0.2291 0.9698 -0.0174 0.039 Uiso 0.711(2) 1 calc PR A 1
H8B H 0.2091 1.0850 0.0719 0.039 Uiso 0.711(2) 1 calc PR A 1
H8C H 0.1658 0.9680 0.0601 0.039 Uiso 0.711(2) 1 calc PR A 1
C9 C 0.3370(8) 1.1388(16) 0.185(2) 0.027(4) Uiso 0.711(2) 1 d PD A 1
C10 C 0.4043(9) 1.151(2) 0.178(3) 0.034(5) Uiso 0.711(2) 1 d PD A 1
H10A H 0.4225 1.1052 0.2529 0.051 Uiso 0.711(2) 1 calc PR A 1
H10B H 0.4156 1.2374 0.1844 0.051 Uiso 0.711(2) 1 calc PR A 1
H10C H 0.4189 1.1169 0.0926 0.051 Uiso 0.711(2) 1 calc PR A 1
C11 C 0.3169(13) 1.209(2) 0.315(2) 0.038(6) Uiso 0.711(2) 1 d PD A 1
H11A H 0.2731 1.2017 0.3265 0.057 Uiso 0.711(2) 1 calc PR A 1
H11B H 0.3278 1.2961 0.3071 0.057 Uiso 0.711(2) 1 calc PR A 1
H11C H 0.3374 1.1736 0.3935 0.057 Uiso 0.711(2) 1 calc PR A 1
C12 C 0.3073(14) 1.201(3) 0.071(3) 0.037(7) Uiso 0.711(2) 1 d PD A 1
H12A H 0.2634 1.1934 0.0810 0.055 Uiso 0.711(2) 1 calc PR A 1
H12B H 0.3200 1.1624 -0.0132 0.055 Uiso 0.711(2) 1 calc PR A 1
H12C H 0.3186 1.2876 0.0709 0.055 Uiso 0.711(2) 1 calc PR A 1
P1 P 0.3223(3) 0.9658(7) 0.2065(6) 0.0187(11) Uiso 0.711(2) 1 d PD A 1
C31 C 0.3507(11) 0.913(3) 0.044(2) 0.029(6) Uiso 0.711(2) 1 d PD A 1
H31A H 0.3230 0.8504 0.0078 0.035 Uiso 0.711(2) 1 calc PR A 1
H31B H 0.3510 0.9834 -0.0194 0.035 Uiso 0.711(2) 1 calc PR A 1
C32 C 0.4166(11) 0.858(2) 0.0528(19) 0.034(5) Uiso 0.711(2) 1 d PD A 1
H32A H 0.4463 0.9247 0.0415 0.041 Uiso 0.711(2) 1 calc PR A 1
H32B H 0.4223 0.7993 -0.0227 0.041 Uiso 0.711(2) 1 calc PR A 1
P2 P 0.4323(3) 0.7780(7) 0.2102(6) 0.0197(11) Uiso 0.711(2) 1 d PD A 1
C13 C 0.4199(8) 0.6076(14) 0.174(2) 0.017(3) Uiso 0.711(2) 1 d PD A 1
C14 C 0.4628(13) 0.551(2) 0.073(2) 0.035(7) Uiso 0.711(2) 1 d PD A 1
H14A H 0.4603 0.5954 -0.0119 0.052 Uiso 0.711(2) 1 calc PR A 1
H14B H 0.4517 0.4645 0.0587 0.052 Uiso 0.711(2) 1 calc PR A 1
H14C H 0.5042 0.5549 0.1080 0.052 Uiso 0.711(2) 1 calc PR A 1
C15 C 0.4211(12) 0.541(2) 0.311(2) 0.028(6) Uiso 0.711(2) 1 d PD A 1
H15A H 0.3935 0.5825 0.3735 0.043 Uiso 0.711(2) 1 calc PR A 1
H15B H 0.4622 0.5435 0.3477 0.043 Uiso 0.711(2) 1 calc PR A 1
H15C H 0.4084 0.4558 0.2991 0.043 Uiso 0.711(2) 1 calc PR A 1
C16 C 0.3554(9) 0.598(2) 0.117(2) 0.030(5) Uiso 0.711(2) 1 d PD A 1
H16A H 0.3535 0.6409 0.0306 0.045 Uiso 0.711(2) 1 calc PR A 1
H16B H 0.3270 0.6365 0.1803 0.045 Uiso 0.711(2) 1 calc PR A 1
H16C H 0.3448 0.5118 0.1049 0.045 Uiso 0.711(2) 1 calc PR A 1
C17 C 0.5171(8) 0.8084(18) 0.227(2) 0.025(5) Uiso 0.711(2) 1 d PD A 1
C18 C 0.5510(11) 0.795(3) 0.104(2) 0.040(7) Uiso 0.711(2) 1 d PD A 1
H18A H 0.5453 0.7120 0.0684 0.060 Uiso 0.711(2) 1 calc PR A 1
H18B H 0.5939 0.8090 0.1223 0.060 Uiso 0.711(2) 1 calc PR A 1
H18C H 0.5367 0.8553 0.0380 0.060 Uiso 0.711(2) 1 calc PR A 1
C19 C 0.5445(8) 0.7191(18) 0.3374(19) 0.019(5) Uiso 0.711(2) 1 d PD A 1
H19A H 0.5217 0.7279 0.4215 0.029 Uiso 0.711(2) 1 calc PR A 1
H19B H 0.5869 0.7402 0.3532 0.029 Uiso 0.711(2) 1 calc PR A 1
H19C H 0.5417 0.6341 0.3058 0.029 Uiso 0.711(2) 1 calc PR A 1
C20 C 0.5246(10) 0.9393(18) 0.290(2) 0.028(6) Uiso 0.711(2) 1 d PD A 1
H20A H 0.4999 0.9456 0.3712 0.042 Uiso 0.711(2) 1 calc PR A 1
H20B H 0.5115 1.0012 0.2244 0.042 Uiso 0.711(2) 1 calc PR A 1
H20C H 0.5671 0.9530 0.3126 0.042 Uiso 0.711(2) 1 calc PR A 1
Pt1' Pt 0.37167(14) 0.8594(3) 0.0075(2) 0.0318(10) Uani 0.289(2) 1 d PD A 5
C1' C 0.336(2) 0.880(5) -0.190(5) 0.022(5) Uiso 0.289(2) 1 d P A 5
C2' C 0.387(2) 0.797(5) -0.178(5) 0.021(4) Uiso 0.289(2) 1 d P A 5
C3' C 0.300(3) 0.943(6) -0.262(7) 0.024(5) Uiso 0.289(2) 1 d P A 5
H3D H 0.2737 0.9916 -0.2034 0.037 Uiso 0.289(2) 1 calc PR A 5
H3E H 0.2760 0.8884 -0.3179 0.037 Uiso 0.289(2) 1 calc PR A 5
H3F H 0.3237 0.9989 -0.3194 0.037 Uiso 0.289(2) 1 calc PR A 5
C4' C 0.417(3) 0.722(6) -0.278(7) 0.025(5) Uiso 0.289(2) 1 d P A 5
H4D H 0.4502 0.6777 -0.2351 0.038 Uiso 0.289(2) 1 calc PR A 5
H4E H 0.4325 0.7746 -0.3496 0.038 Uiso 0.289(2) 1 calc PR A 5
H4F H 0.3879 0.6634 -0.3154 0.038 Uiso 0.289(2) 1 calc PR A 5
C5' C 0.2388(12) 0.938(3) 0.179(4) 0.024(3) Uiso 0.289(2) 1 d PD A 5
C6' C 0.233(2) 0.806(4) 0.233(6) 0.042(6) Uiso 0.289(2) 1 d PD A 5
H6D H 0.2511 0.7485 0.1680 0.063 Uiso 0.289(2) 1 calc PR A 5
H6E H 0.1902 0.7857 0.2449 0.063 Uiso 0.289(2) 1 calc PR A 5
H6F H 0.2541 0.7993 0.3190 0.063 Uiso 0.289(2) 1 calc PR A 5
C7' C 0.2079(19) 1.018(5) 0.288(5) 0.034(7) Uiso 0.289(2) 1 d PD A 5
H7D H 0.2266 1.0019 0.3752 0.051 Uiso 0.289(2) 1 calc PR A 5
H7E H 0.1648 0.9977 0.2918 0.051 Uiso 0.289(2) 1 calc PR A 5
H7F H 0.2127 1.1048 0.2646 0.051 Uiso 0.289(2) 1 calc PR A 5
C8' C 0.2064(19) 0.955(6) 0.046(4) 0.026(6) Uiso 0.289(2) 1 d PD A 5
H8D H 0.2265 0.9058 -0.0239 0.039 Uiso 0.289(2) 1 calc PR A 5
H8E H 0.2074 1.0417 0.0201 0.039 Uiso 0.289(2) 1 calc PR A 5
H8F H 0.1644 0.9280 0.0546 0.039 Uiso 0.289(2) 1 calc PR A 5
C9' C 0.3363(17) 1.139(2) 0.210(4) 0.027(4) Uiso 0.289(2) 1 d PD A 5
C10' C 0.4038(17) 1.153(5) 0.204(7) 0.034(5) Uiso 0.289(2) 1 d PD A 5
H10D H 0.4227 1.0924 0.2640 0.051 Uiso 0.289(2) 1 calc PR A 5
H10E H 0.4151 1.2358 0.2332 0.051 Uiso 0.289(2) 1 calc PR A 5
H10F H 0.4177 1.1394 0.1118 0.051 Uiso 0.289(2) 1 calc PR A 5
C11' C 0.320(2) 1.180(4) 0.358(5) 0.038(6) Uiso 0.289(2) 1 d PD A 5
H11D H 0.3376 1.1212 0.4216 0.057 Uiso 0.289(2) 1 calc PR A 5
H11E H 0.2762 1.1815 0.3683 0.057 Uiso 0.289(2) 1 calc PR A 5
H11F H 0.3366 1.2617 0.3747 0.057 Uiso 0.289(2) 1 calc PR A 5
C12' C 0.305(3) 1.225(4) 0.121(5) 0.037(7) Uiso 0.289(2) 1 d PD A 5
H12D H 0.2610 1.2129 0.1293 0.055 Uiso 0.289(2) 1 calc PR A 5
H12E H 0.3171 1.2109 0.0279 0.055 Uiso 0.289(2) 1 calc PR A 5
H12F H 0.3148 1.3097 0.1469 0.055 Uiso 0.289(2) 1 calc PR A 5
P1' P 0.3231(8) 0.9682(16) 0.1690(13) 0.0187(11) Uiso 0.289(2) 1 d PD A 5
C31' C 0.3455(16) 0.903(4) 0.331(3) 0.029(6) Uiso 0.289(2) 1 d PD A 5
H31C H 0.3425 0.9675 0.4007 0.035 Uiso 0.289(2) 1 calc PR A 5
H31D H 0.3172 0.8364 0.3547 0.035 Uiso 0.289(2) 1 calc PR A 5
C32' C 0.4121(16) 0.851(4) 0.328(3) 0.034(5) Uiso 0.289(2) 1 d PD A 5
H32C H 0.4167 0.7903 0.4015 0.041 Uiso 0.289(2) 1 calc PR A 5
H32D H 0.4407 0.9191 0.3458 0.041 Uiso 0.289(2) 1 calc PR A 5
P2' P 0.4319(7) 0.7787(16) 0.1695(13) 0.0197(11) Uiso 0.289(2) 1 d PD A 5
C13' C 0.4193(14) 0.607(2) 0.190(3) 0.017(3) Uiso 0.289(2) 1 d PD A 5
C14' C 0.428(3) 0.533(4) 0.061(4) 0.035(7) Uiso 0.289(2) 1 d PD A 5
H14D H 0.4011 0.5656 -0.0091 0.052 Uiso 0.289(2) 1 calc PR A 5
H14E H 0.4177 0.4469 0.0782 0.052 Uiso 0.289(2) 1 calc PR A 5
H14F H 0.4698 0.5393 0.0313 0.052 Uiso 0.289(2) 1 calc PR A 5
C15' C 0.460(2) 0.560(4) 0.304(5) 0.028(6) Uiso 0.289(2) 1 d PD A 5
H15D H 0.4528 0.6107 0.3847 0.043 Uiso 0.289(2) 1 calc PR A 5
H15E H 0.5021 0.5660 0.2774 0.043 Uiso 0.289(2) 1 calc PR A 5
H15F H 0.4495 0.4746 0.3243 0.043 Uiso 0.289(2) 1 calc PR A 5
C16' C 0.3529(15) 0.593(4) 0.233(5) 0.030(5) Uiso 0.289(2) 1 d PD A 5
H16D H 0.3264 0.6195 0.1595 0.045 Uiso 0.289(2) 1 calc PR A 5
H16E H 0.3453 0.6429 0.3128 0.045 Uiso 0.289(2) 1 calc PR A 5
H16F H 0.3447 0.5063 0.2538 0.045 Uiso 0.289(2) 1 calc PR A 5
C17' C 0.5167(11) 0.815(3) 0.172(4) 0.025(5) Uiso 0.289(2) 1 d PD A 5
C18' C 0.548(2) 0.786(5) 0.051(5) 0.040(7) Uiso 0.289(2) 1 d PD A 5
H18D H 0.5424 0.6991 0.0295 0.060 Uiso 0.289(2) 1 calc PR A 5
H18E H 0.5912 0.8031 0.0627 0.060 Uiso 0.289(2) 1 calc PR A 5
H18F H 0.5321 0.8366 -0.0225 0.060 Uiso 0.289(2) 1 calc PR A 5
C19' C 0.5489(18) 0.742(4) 0.292(5) 0.019(5) Uiso 0.289(2) 1 d PD A 5
H19D H 0.5275 0.7589 0.3769 0.029 Uiso 0.289(2) 1 calc PR A 5
H19E H 0.5909 0.7696 0.3005 0.029 Uiso 0.289(2) 1 calc PR A 5
H19F H 0.5480 0.6540 0.2737 0.029 Uiso 0.289(2) 1 calc PR A 5
C20' C 0.5224(19) 0.949(3) 0.229(5) 0.028(6) Uiso 0.289(2) 1 d PD A 5
H20D H 0.4962 0.9585 0.3082 0.042 Uiso 0.289(2) 1 calc PR A 5
H20E H 0.5100 1.0083 0.1599 0.042 Uiso 0.289(2) 1 calc PR A 5
H20F H 0.5644 0.9654 0.2552 0.042 Uiso 0.289(2) 1 calc PR A 5

loop_
_atom_site_aniso_label
_atom_site_aniso_U_11
_atom_site_aniso_U_22
_atom_site_aniso_U_33
_atom_site_aniso_U_23
_atom_site_aniso_U_13
_atom_site_aniso_U_12
Pt1 0.0158(3) 0.0201(4) 0.0197(3) -0.0015(14) 0.0005(14) 0.0024(5)
Pt1' 0.0289(15) 0.0292(16) 0.0372(15) 0.0025(19) -0.002(2) -0.0088(18)

loop_
_atom_type_symbol
_atom_type_description
_atom_type_scat_dispersion_real
_atom_type_scat_dispersion_imag
_atom_type_scat_source
C C 0.0033 0.0016 'International Tables Vol C Tables 4.2.6.8 and 6.1.1.4'
H H 0.0000 0.0000 'International Tables Vol C Tables 4.2.6.8 and 6.1.1.4'
P P 0.1023 0.0942 'International Tables Vol C Tables 4.2.6.8 and 6.1.1.4'
Pt Pt -1.7033 8.3905 'International Tables Vol C Tables 4.2.6.8 and 6.1.1.4'

loop_
_geom_angle_atom_site_label_1
_geom_angle_atom_site_label_2
_geom_angle_atom_site_label_3
_geom_angle
C1 Pt1 C2 35.6(9)
C1 Pt1 P2 152.3(8)
C2 Pt1 P2 116.7(7)
C1 Pt1 P1 118.6(8)
C2 Pt1 P1 154.1(7)
P2 Pt1 P1 89.1(2)
C2 C1 C3 142(2)
C2 C1 Pt1 74.2(16)
C3 C1 Pt1 144.1(18)
C1 C2 C4 147(2)
C1 C2 Pt1 70.2(15)
C4 C2 Pt1 143.1(18)
C1 C3 H3A 109.5
C1 C3 H3B 109.5
H3A C3 H3B 109.5
C1 C3 H3C 109.5
H3A C3 H3C 109.5
H3B C3 H3C 109.5
C2 C4 H4A 109.5
C2 C4 H4B 109.5
H4A C4 H4B 109.5
C2 C4 H4C 109.5
H4A C4 H4C 109.5
H4B C4 H4C 109.5
C8 C5 C6 109(2)
C8 C5 C7 109.6(13)
C6 C5 C7 106(2)
C8 C5 P1 117.1(14)
C6 C5 P1 105.4(12)
C7 C5 P1 108.6(14)
C5 C6 H6A 109.5
C5 C6 H6B 109.5
H6A C6 H6B 109.5
C5 C6 H6C 109.5
H6A C6 H6C 109.5
H6B C6 H6C 109.5
C5 C7 H7A 109.5
C5 C7 H7B 109.5
H7A C7 H7B 109.5
C5 C7 H7C 109.5
H7A C7 H7C 109.5
H7B C7 H7C 109.5
C5 C8 H8A 109.5
C5 C8 H8B 109.5
H8A C8 H8B 109.5
C5 C8 H8C 109.5
H8A C8 H8C 109.5
H8B C8 H8C 109.5
C12 C9 C10 112(2)
C12 C9 C11 106.4(15)
C10 C9 C11 105.9(19)
C12 C9 P1 117.5(16)
C10 C9 P1 104.9(12)
C11 C9 P1 109.6(14)
C9 C10 H10A 109.5
C9 C10 H10B 109.5
H10A C10 H10B 109.5
C9 C10 H10C 109.5
H10A C10 H10C 109.5
H10B C10 H10C 109.5
C9 C11 H11A 109.5
C9 C11 H11B 109.5
H11A C11 H11B 109.5
C9 C11 H11C 109.5
H11A C11 H11C 109.5
H11B C11 H11C 109.5
C9 C12 H12A 109.5
C9 C12 H12B 109.5
H12A C12 H12B 109.5
C9 C12 H12C 109.5
H12A C12 H12C 109.5
H12B C12 H12C 109.5
C31 P1 C5 101.3(10)
C31 P1 C9 98.5(11)
C5 P1 C9 107.9(7)
C31 P1 Pt1 108.1(8)
C5 P1 Pt1 118.5(8)
C9 P1 Pt1 119.0(7)
C32 C31 P1 113.0(14)
C32 C31 H31A 109.0
P1 C31 H31A 109.0
C32 C31 H31B 109.0
P1 C31 H31B 109.0
H31A C31 H31B 107.8
C31 C32 P2 113.8(14)
C31 C32 H32A 108.8
P2 C32 H32A 108.8
C31 C32 H32B 108.8
P2 C32 H32B 108.8
H32A C32 H32B 107.7
C32 P2 C13 106.0(10)
C32 P2 C17 100.3(10)
C13 P2 C17 108.9(8)
C32 P2 Pt1 107.4(7)
C13 P2 Pt1 116.3(7)
C17 P2 Pt1 116.2(7)
C14 C13 C15 112.5(15)
C14 C13 C16 108.1(18)
C15 C13 C16 108.1(17)
C14 C13 P2 115.6(14)
C15 C13 P2 106.8(13)
C16 C13 P2 105.4(11)
C13 C14 H14A 109.5
C13 C14 H14B 109.5
H14A C14 H14B 109.5
C13 C14 H14C 109.5
H14A C14 H14C 109.5
H14B C14 H14C 109.5
C13 C15 H15A 109.5
C13 C15 H15B 109.5
H15A C15 H15B 109.5
C13 C15 H15C 109.5
H15A C15 H15C 109.5
H15B C15 H15C 109.5
C13 C16 H16A 109.5
C13 C16 H16B 109.5
H16A C16 H16B 109.5
C13 C16 H16C 109.5
H16A C16 H16C 109.5
H16B C16 H16C 109.5
C18 C17 C20 111.9(18)
C18 C17 C19 109.0(15)
C20 C17 C19 104.1(16)
C18 C17 P2 114.8(15)
C20 C17 P2 107.2(13)
C19 C17 P2 109.2(12)
C17 C18 H18A 109.5
C17 C18 H18B 109.5
H18A C18 H18B 109.5
C17 C18 H18C 109.5
H18A C18 H18C 109.5
H18B C18 H18C 109.5
C17 C19 H19A 109.5
C17 C19 H19B 109.5
H19A C19 H19B 109.5
C17 C19 H19C 109.5
H19A C19 H19C 109.5
H19B C19 H19C 109.5
C17 C20 H20A 109.5
C17 C20 H20B 109.5
H20A C20 H20B 109.5
C17 C20 H20C 109.5
H20A C20 H20C 109.5
H20B C20 H20C 109.5
C2' Pt1' C1' 41(2)
C2' Pt1' P1' 155.8(17)
C1' Pt1' P1' 115.0(16)
C2' Pt1' P2' 115.3(17)
C1' Pt1' P2' 156.1(17)
P1' Pt1' P2' 88.8(6)
C3' C1' C2' 150(6)
C3' C1' Pt1' 144(5)
C2' C1' Pt1' 65(3)
C1' C2' C4' 131(5)
C1' C2' Pt1' 74(3)
C4' C2' Pt1' 154(5)
C1' C3' H3D 109.5
C1' C3' H3E 109.5
H3D C3' H3E 109.5
C1' C3' H3F 109.5
H3D C3' H3F 109.5
H3E C3' H3F 109.5
C2' C4' H4D 109.5
C2' C4' H4E 109.5
H4D C4' H4E 109.5
C2' C4' H4F 109.5
H4D C4' H4F 109.5
H4E C4' H4F 109.5
C8' C5' C6' 112(3)
C8' C5' C7' 109(2)
C6' C5' C7' 104(3)
C8' C5' P1' 114(2)
C6' C5' P1' 105.3(19)
C7' C5' P1' 112(2)
C5' C6' H6D 109.5
C5' C6' H6E 109.5
H6D C6' H6E 109.5
C5' C6' H6F 109.5
H6D C6' H6F 109.5
H6E C6' H6F 109.5
C5' C7' H7D 109.5
C5' C7' H7E 109.5
H7D C7' H7E 109.5
C5' C7' H7F 109.5
H7D C7' H7F 109.5
H7E C7' H7F 109.5
C5' C8' H8D 109.5
C5' C8' H8E 109.5
H8D C8' H8E 109.5
C5' C8' H8F 109.5
H8D C8' H8F 109.5
H8E C8' H8F 109.5
C12' C9' C10' 113(3)
C12' C9' C11' 106(2)
C10' C9' C11' 104(2)
C12' C9' P1' 115(2)
C10' C9' P1' 103.8(19)
C11' C9' P1' 116(2)
C9' C10' H10D 109.5
C9' C10' H10E 109.5
H10D C10' H10E 109.5
C9' C10' H10F 109.5
H10D C10' H10F 109.5
H10E C10' H10F 109.5
C9' C11' H11D 109.5
C9' C11' H11E 109.5
H11D C11' H11E 109.5
C9' C11' H11F 109.5
H11D C11' H11F 109.5
H11E C11' H11F 109.5
C9' C12' H12D 109.5
C9' C12' H12E 109.5
H12D C12' H12E 109.5
C9' C12' H12F 109.5
H12D C12' H12F 109.5
H12E C12' H12F 109.5
C31' P1' C5' 98.9(14)
C31' P1' C9' 98.4(15)
C5' P1' C9' 107.9(13)
C31' P1' Pt1' 107.0(12)
C5' P1' Pt1' 114.2(14)
C9' P1' Pt1' 125.7(14)
C32' C31' P1' 112(2)
C32' C31' H31C 109.1
P1' C31' H31C 109.1
C32' C31' H31D 109.1
P1' C31' H31D 109.1
H31C C31' H31D 107.9
C31' C32' P2' 113(2)
C31' C32' H32C 108.9
P2' C32' H32C 108.9
C31' C32' H32D 108.9
P2' C32' H32D 108.9
H32C C32' H32D 107.7
C32' P2' C13' 107.5(16)
C32' P2' C17' 97.7(14)
C13' P2' C17' 110.1(12)
C32' P2' Pt1' 107.8(11)
C13' P2' Pt1' 111.7(12)
C17' P2' Pt1' 120.4(14)
C14' C13' C15' 112(2)
C14' C13' C16' 107(3)
C15' C13' C16' 108(3)
C14' C13' P2' 114(2)
C15' C13' P2' 109(2)
C16' C13' P2' 105.6(18)
C13' C14' H14D 109.5
C13' C14' H14E 109.5
H14D C14' H14E 109.5
C13' C14' H14F 109.5
H14D C14' H14F 109.5
H14E C14' H14F 109.5
C13' C15' H15D 109.5
C13' C15' H15E 109.5
H15D C15' H15E 109.5
C13' C15' H15F 109.5
H15D C15' H15F 109.5
H15E C15' H15F 109.5
C13' C16' H16D 109.5
C13' C16' H16E 109.5
H16D C16' H16E 109.5
C13' C16' H16F 109.5
H16D C16' H16F 109.5
H16E C16' H16F 109.5
C18' C17' C20' 118(3)
C18' C17' C19' 108(2)
C20' C17' C19' 99(2)
C18' C17' P2' 115(2)
C20' C17' P2' 105.8(18)
C19' C17' P2' 110(2)
C17' C18' H18D 109.5
C17' C18' H18E 109.5
H18D C18' H18E 109.5
C17' C18' H18F 109.5
H18D C18' H18F 109.5
H18E C18' H18F 109.5
C17' C19' H19D 109.5
C17' C19' H19E 109.5
H19D C19' H19E 109.5
C17' C19' H19F 109.5
H19D C19' H19F 109.5
H19E C19' H19F 109.5
C17' C20' H20D 109.5
C17' C20' H20E 109.5
H20D C20' H20E 109.5
C17' C20' H20F 109.5
H20D C20' H20F 109.5
H20E C20' H20F 109.5

loop_
_geom_bond_atom_site_label_1
_geom_bond_atom_site_label_2
_geom_bond_distance
Pt1 C1 2.00(2)
Pt1 C2 2.05(2)
Pt1 P2 2.264(4)
Pt1 P1 2.267(4)
C1 C2 1.24(3)
C1 C3 1.55(3)
C2 C4 1.49(4)
C3 H3A 0.9800
C3 H3B 0.9800
C3 H3C 0.9800
C4 H4A 0.9800
C4 H4B 0.9800
C4 H4C 0.9800
C5 C8 1.52(3)
C5 C6 1.54(2)
C5 C7 1.55(3)
C5 P1 1.892(14)
C6 H6A 0.9800
C6 H6B 0.9800
C6 H6C 0.9800
C7 H7A 0.9800
C7 H7B 0.9800
C7 H7C 0.9800
C8 H8A 0.9800
C8 H8B 0.9800
C8 H8C 0.9800
C9 C12 1.47(3)
C9 C10 1.498(18)
C9 C11 1.57(3)
C9 P1 1.924(16)
C10 H10A 0.9800
C10 H10B 0.9800
C10 H10C 0.9800
C11 H11A 0.9800
C11 H11B 0.9800
C11 H11C 0.9800
C12 H12A 0.9800
C12 H12B 0.9800
C12 H12C 0.9800
P1 C31 1.82(2)
C31 C32 1.58(3)
C31 H31A 0.9900
C31 H31B 0.9900
C32 P2 1.822(19)
C32 H32A 0.9900
C32 H32B 0.9900
P2 C13 1.910(14)
P2 C17 1.914(16)
C13 C14 1.51(3)
C13 C15 1.54(3)
C13 C16 1.54(2)
C14 H14A 0.9800
C14 H14B 0.9800
C14 H14C 0.9800
C15 H15A 0.9800
C15 H15B 0.9800
C15 H15C 0.9800
C16 H16A 0.9800
C16 H16B 0.9800
C16 H16C 0.9800
C17 C18 1.44(3)
C17 C20 1.56(2)
C17 C19 1.59(3)
C18 H18A 0.9800
C18 H18B 0.9800
C18 H18C 0.9800
C19 H19A 0.9800
C19 H19B 0.9800
C19 H19C 0.9800
C20 H20A 0.9800
C20 H20B 0.9800
C20 H20C 0.9800
Pt1' C2' 1.99(5)
Pt1' C1' 2.12(5)
Pt1' P1' 2.267(5)
Pt1' P2' 2.268(5)
C1' C3' 1.27(8)
C1' C2' 1.44(8)
C2' C4' 1.44(8)
C3' H3D 0.9800
C3' H3E 0.9800
C3' H3F 0.9800
C4' H4D 0.9800
C4' H4E 0.9800
C4' H4F 0.9800
C5' C8' 1.52(3)
C5' C6' 1.54(3)
C5' C7' 1.55(3)
C5' P1' 1.897(19)
C6' H6D 0.9800
C6' H6E 0.9800
C6' H6F 0.9800
C7' H7D 0.9800
C7' H7E 0.9800
C7' H7F 0.9800
C8' H8D 0.9800
C8' H8E 0.9800
C8' H8F 0.9800
C9' C12' 1.47(3)
C9' C10' 1.50(2)
C9' C11' 1.57(3)
C9' P1' 1.93(2)
C10' H10D 0.9800
C10' H10E 0.9800
C10' H10F 0.9800
C11' H11D 0.9800
C11' H11E 0.9800
C11' H11F 0.9800
C12' H12D 0.9800
C12' H12E 0.9800
C12' H12F 0.9800
P1' C31' 1.82(3)
C31' C32' 1.58(3)
C31' H31C 0.9900
C31' H31D 0.9900
C32' P2' 1.82(2)
C32' H32C 0.9900
C32' H32D 0.9900
P2' C13' 1.902(18)
P2' C17' 1.92(2)
C13' C14' 1.52(3)
C13' C15' 1.53(3)
C13' C16' 1.54(3)
C14' H14D 0.9800
C14' H14E 0.9800
C14' H14F 0.9800
C15' H15D 0.9800
C15' H15E 0.9800
C15' H15F 0.9800
C16' H16D 0.9800
C16' H16E 0.9800
C16' H16F 0.9800
C17' C18' 1.42(3)
C17' C20' 1.58(3)
C17' C19' 1.60(3)
C18' H18D 0.9800
C18' H18E 0.9800
C18' H18F 0.9800
C19' H19D 0.9800
C19' H19E 0.9800
C19' H19F 0.9800
C20' H20D 0.9800
C20' H20E 0.9800
C20' H20F 0.9800

loop_
_geom_torsion_atom_site_label_1
_geom_torsion_atom_site_label_2
_geom_torsion_atom_site_label_3
_geom_torsion_atom_site_label_4
_geom_torsion
P2 Pt1 C1 C2 -3(3)
P1 Pt1 C1 C2 177.6(14)
C2 Pt1 C1 C3 -178(4)
P2 Pt1 C1 C3 178(2)
P1 Pt1 C1 C3 -1(3)
C3 C1 C2 C4 -1(7)
Pt1 C1 C2 C4 -179(4)
C3 C1 C2 Pt1 178(4)
P2 Pt1 C2 C1 178.2(14)
P1 Pt1 C2 C1 -5(3)
C1 Pt1 C2 C4 179(4)
P2 Pt1 C2 C4 -3(3)
P1 Pt1 C2 C4 174(2)
C8 C5 P1 C31 -53.8(18)
C6 C5 P1 C31 68(2)
C7 C5 P1 C31 -178.6(15)
C8 C5 P1 C9 49.1(18)
C6 C5 P1 C9 171(2)
C7 C5 P1 C9 -75.7(16)
C8 C5 P1 Pt1 -171.9(14)
C6 C5 P1 Pt1 -50(2)
C7 C5 P1 Pt1 63.4(14)
C12 C9 P1 C31 59.3(18)
C10 C9 P1 C31 -65.8(19)
C11 C9 P1 C31 -179.1(15)
C12 C9 P1 C5 -46(2)
C10 C9 P1 C5 -170.7(18)
C11 C9 P1 C5 76.0(16)
C12 C9 P1 Pt1 175.5(15)
C10 C9 P1 Pt1 50(2)
C11 C9 P1 Pt1 -62.9(15)
C1 Pt1 P1 C31 -174.6(12)
C2 Pt1 P1 C31 -171.4(18)
P2 Pt1 P1 C31 5.9(9)
C1 Pt1 P1 C5 -60.2(11)
C2 Pt1 P1 C5 -56.9(18)
P2 Pt1 P1 C5 120.3(8)
C1 Pt1 P1 C9 74.4(11)
C2 Pt1 P1 C9 77.6(18)
P2 Pt1 P1 C9 -105.1(8)
C5 P1 C31 C32 -148.9(17)
C9 P1 C31 C32 100.8(18)
Pt1 P1 C31 C32 -23.6(19)
P1 C31 C32 P2 33(2)
C31 C32 P2 C13 97.9(18)
C31 C32 P2 C17 -148.8(17)
C31 C32 P2 Pt1 -27.0(19)
C1 Pt1 P2 C32 -169.2(18)
C2 Pt1 P2 C32 -171.4(12)
P1 Pt1 P2 C32 9.9(9)
C1 Pt1 P2 C13 72.4(17)
C2 Pt1 P2 C13 70.1(11)
P1 Pt1 P2 C13 -108.5(7)
C1 Pt1 P2 C17 -57.9(18)
C2 Pt1 P2 C17 -60.2(11)
P1 Pt1 P2 C17 121.2(7)
C32 P2 C13 C14 64.4(17)
C17 P2 C13 C14 -42.8(18)
Pt1 P2 C13 C14 -176.4(14)
C32 P2 C13 C15 -169.6(14)
C17 P2 C13 C15 83.2(15)
Pt1 P2 C13 C15 -50.4(14)
C32 P2 C13 C16 -54.8(16)
C17 P2 C13 C16 -162.0(14)
Pt1 P2 C13 C16 64.4(15)
C32 P2 C17 C18 -42.7(18)
C13 P2 C17 C18 68.3(18)
Pt1 P2 C17 C18 -158.0(15)
C32 P2 C17 C20 82.4(16)
C13 P2 C17 C20 -166.7(14)
Pt1 P2 C17 C20 -33.0(16)
C32 P2 C17 C19 -165.4(14)
C13 P2 C17 C19 -54.4(15)
Pt1 P2 C17 C19 79.3(13)
C2' Pt1' C1' C3' -169(10)
P1' Pt1' C1' C3' 12(9)
P2' Pt1' C1' C3' -175(6)
P1' Pt1' C1' C2' -179(3)
P2' Pt1' C1' C2' -6(6)
C3' C1' C2' C4' -15(16)
Pt1' C1' C2' C4' 178(7)
C3' C1' C2' Pt1' 167(12)
P1' Pt1' C2' C1' 2(6)
P2' Pt1' C2' C1' 177(3)
C1' Pt1' C2' C4' -176(12)
P1' Pt1' C2' C4' -174(8)
P2' Pt1' C2' C4' 1(11)
C8' C5' P1' C31' -167(3)
C6' C5' P1' C31' -44(3)
C7' C5' P1' C31' 69(3)
C8' C5' P1' C9' 91(3)
C6' C5' P1' C9' -146(3)
C7' C5' P1' C9' -33(3)
C8' C5' P1' Pt1' -54(3)
C6' C5' P1' Pt1' 69(3)
C7' C5' P1' Pt1' -178(2)
C12' C9' P1' C31' -160(3)
C10' C9' P1' C31' 76(3)
C11' C9' P1' C31' -37(3)
C12' C9' P1' C5' -58(3)
C10' C9' P1' C5' 178(3)
C11' C9' P1' C5' 65(3)
C12' C9' P1' Pt1' 81(3)
C10' C9' P1' Pt1' -42(3)
C11' C9' P1' Pt1' -155(2)
C2' Pt1' P1' C31' 162(4)
C1' Pt1' P1' C31' 164(2)
P2' Pt1' P1' C31' -13.7(15)
C2' Pt1' P1' C5' 54(4)
C1' Pt1' P1' C5' 55(2)
P2' Pt1' P1' C5' -122.0(13)
C2' Pt1' P1' C9' -84(4)
C1' Pt1' P1' C9' -82(2)
P2' Pt1' P1' C9' 100.4(15)
C5' P1' C31' C32' 151(3)
C9' P1' C31' C32' -100(3)
Pt1' P1' C31' C32' 32(3)
P1' C31' C32' P2' -37(4)
C31' C32' P2' C13' -96(3)
C31' C32' P2' C17' 150(3)
C31' C32' P2' Pt1' 24(3)
C2' Pt1' P2' C32' 178(2)
C1' Pt1' P2' C32' -178(4)
P1' Pt1' P2' C32' -3.8(17)
C2' Pt1' P2' C13' -64(2)
C1' Pt1' P2' C13' -60(4)
P1' Pt1' P2' C13' 114.1(13)
C2' Pt1' P2' C17' 68(2)
C1' Pt1' P2' C17' 72(4)
P1' Pt1' P2' C17' -114.5(13)
C32' P2' C13' C14' 174(3)
C17' P2' C13' C14' -80(3)
Pt1' P2' C13' C14' 56(3)
C32' P2' C13' C15' -60(3)
C17' P2' C13' C15' 46(3)
Pt1' P2' C13' C15' -178(2)
C32' P2' C13' C16' 56(3)
C17' P2' C13' C16' 162(2)
Pt1' P2' C13' C16' -62(2)
C32' P2' C17' C18' -172(3)
C13' P2' C17' C18' 77(3)
Pt1' P2' C17' C18' -56(3)
C32' P2' C17' C20' -40(3)
C13' P2' C17' C20' -152(3)
Pt1' P2' C17' C20' 76(3)
C32' P2' C17' C19' 66(2)
C13' P2' C17' C19' -46(2)
Pt1' P2' C17' C19' -178(2)
